data_4511664
loop_
_publ_author_name
'Downard, Andrew'
'Nieuwenhuyzen, Mark'
'Seddon, Kenneth R.'
'van den Berg, Jan-Albert'
'Schmidt, Michael A.'
'Vaughan, Julian F. S.'
'Welz-Biermann, Urs'

_publ_section_title
;
 Structural Features of Lithium Organoborates
;
_journal_issue 2
_journal_name_full 'Crystal Growth &amp; Design'
_journal_page_first 111
_journal_paper_doi 10.1021/cg010035q
_journal_volume 2
_journal_year 2002
_chemical_formula_sum 'C16 H20 B Li O7'
_chemical_formula_weight 342.07
_chemical_name_systematic
; 
 ? 
;
_space_group_IT_number 2
_symmetry_cell_setting triclinic
_symmetry_space_group_name_Hall '-P 1'
_symmetry_space_group_name_H-M 'P -1'
_atom_sites_solution_hydrogens geom
_atom_sites_solution_primary direct
_atom_sites_solution_secondary difmap
_audit_creation_method SHELXL-97
_cell_angle_alpha 79.233(4)
_cell_angle_beta 70.754(7)
_cell_angle_gamma 71.591(5)
_cell_formula_units_Z 2
_cell_length_a 7.9406(19)
_cell_length_b 9.919(3)
_cell_length_c 11.961(3)
_cell_measurement_temperature 153(2)
_cell_volume 840.3(4)
_computing_cell_refinement 'Bruker SMART'
_computing_data_collection 'Bruker SMART'
_computing_data_reduction 'Bruker SHELXTL'
_computing_molecular_graphics 'Bruker SHELXTL'
_computing_publication_material 'Bruker SHELXTL'
_computing_structure_refinement 'SHELXL-97 (Sheldrick, 1997)'
_computing_structure_solution 'SHELXS-97 (Sheldrick, 1990)'
_diffrn_ambient_temperature 153(2)
_diffrn_measured_fraction_theta_full 0.873
_diffrn_measured_fraction_theta_max 0.873
_diffrn_measurement_device_type 'CCD area detector'
_diffrn_measurement_method 'phi and omega scans'
_diffrn_radiation_monochromator graphite
_diffrn_radiation_source 'fine-focus sealed tube'
_diffrn_radiation_type MoK\a
_diffrn_radiation_wavelength 0.71073
_diffrn_reflns_av_R_equivalents 0.0459
_diffrn_reflns_av_sigmaI/netI 0.0410
_diffrn_reflns_limit_h_max 10
_diffrn_reflns_limit_h_min -10
_diffrn_reflns_limit_k_max 12
_diffrn_reflns_limit_k_min -12
_diffrn_reflns_limit_l_max 15
_diffrn_reflns_limit_l_min -15
_diffrn_reflns_number 9165
_diffrn_reflns_theta_full 28.37
_diffrn_reflns_theta_max 28.37
_diffrn_reflns_theta_min 1.81
_exptl_absorpt_coefficient_mu 0.103
_exptl_absorpt_correction_T_max 0.9777
_exptl_absorpt_correction_T_min 0.9389
_exptl_absorpt_correction_type none
_exptl_crystal_colour colourless
_exptl_crystal_density_diffrn 1.352
_exptl_crystal_density_meas ?
_exptl_crystal_density_method 'not measured'
_exptl_crystal_description plate
_exptl_crystal_F_000 360
_exptl_crystal_size_max 0.62
_exptl_crystal_size_mid 0.48
_exptl_crystal_size_min 0.22
_refine_diff_density_max 0.410
_refine_diff_density_min -0.322
_refine_diff_density_rms 0.079
_refine_ls_extinction_method none
_refine_ls_goodness_of_fit_ref 1.044
_refine_ls_hydrogen_treatment mixed
_refine_ls_matrix_type full
_refine_ls_number_parameters 306
_refine_ls_number_reflns 3668
_refine_ls_number_restraints 0
_refine_ls_restrained_S_all 1.044
_refine_ls_R_factor_all 0.0666
_refine_ls_R_factor_gt 0.0534
_refine_ls_shift/su_max 0.000
_refine_ls_shift/su_mean 0.000
_refine_ls_structure_factor_coef Fsqd
_refine_ls_weighting_details 'calc w=1/[\s^2^(Fo^2^)+(0.0996P)^2^+0.0000P] where P=(Fo^2^+2Fc^2^)/3'
_refine_ls_weighting_scheme calc
_refine_ls_wR_factor_gt 0.1381
_refine_ls_wR_factor_ref 0.1478
_reflns_number_gt 2855
_reflns_number_total 3668
_reflns_threshold_expression >2sigma(I)
_cod_data_source_file cg010035q.cif
_cod_data_source_block libbb2m
_cod_depositor_comments
;
The following automatic conversions were performed:

'_symmetry_cell_setting' value 'Triclinic' changed to 'triclinic'
according to
/usr/data/users/saulius/automatic-downloads/retrospective/ACS/lib/dictionaries/cif_core.dic
dictionary named 'cif_core.dic' version 2.4.2 from 2011-04-26.

Automatic conversion script
Id: cif_fix_values 2281 2013-09-26 08:29:07Z andrius 

The following automatic conversions were performed:

'_exptl_crystal_density_meas' value 'not_measured' was changed to '?'
- the value is perceived as not measured.

Automatic conversion script
Id: cif_fix_values 3008 2015-01-20 13:52:24Z robertas 
;
_cod_original_sg_symbol_H-M P-1
_cod_database_code 4511664

loop_
_symmetry_equiv_pos_as_xyz
'x, y, z'
'-x, -y, -z'

loop_
_atom_site_label
_atom_site_type_symbol
_atom_site_fract_x
_atom_site_fract_y
_atom_site_fract_z
_atom_site_U_iso_or_equiv
_atom_site_adp_type
_atom_site_occupancy
_atom_site_symmetry_multiplicity
_atom_site_calc_flag
B1 B 0.3267(2) 0.29313(17) 0.03699(15) 0.0249(4) Uani 1 1 d
O1A O 0.51468(14) 0.25236(11) -0.04471(9) 0.0256(3) Uani 1 1 d
C2A C 0.5009(2) 0.29341(15) -0.15715(13) 0.0243(3) Uani 1 1 d
C3A C 0.6404(2) 0.27749(17) -0.26130(14) 0.0304(4) Uani 1 1 d
H3A H 0.769(3) 0.231(2) -0.2609(15) 0.034(5) Uiso 1 1 d
C4A C 0.5903(3) 0.32843(19) -0.36539(15) 0.0360(4) Uani 1 1 d
H4A H 0.687(3) 0.319(2) -0.4420(17) 0.040(5) Uiso 1 1 d
C5A C 0.4088(3) 0.3925(2) -0.36241(15) 0.0387(4) Uani 1 1 d
H5A H 0.379(3) 0.427(3) -0.438(2) 0.057(6) Uiso 1 1 d
C6A C 0.2694(2) 0.40750(19) -0.25648(15) 0.0349(4) Uani 1 1 d
H6A H 0.144(3) 0.446(2) -0.2551(15) 0.036(5) Uiso 1 1 d
C7A C 0.3187(2) 0.35676(16) -0.15424(13) 0.0265(3) Uani 1 1 d
O8A O 0.20726(14) 0.35682(12) -0.04110(9) 0.0286(3) Uani 1 1 d
O1B O 0.27342(15) 0.17084(11) 0.11434(9) 0.0272(3) Uani 1 1 d
C2B C 0.2143(2) 0.20541(15) 0.22800(13) 0.0253(3) Uani 1 1 d
C3B C 0.1433(2) 0.12779(18) 0.32867(14) 0.0320(4) Uani 1 1 d
H3B H 0.131(3) 0.035(2) 0.3234(15) 0.036(5) Uiso 1 1 d
C4B C 0.0918(2) 0.18670(19) 0.43501(15) 0.0362(4) Uani 1 1 d
H4B H 0.047(3) 0.127(2) 0.5068(17) 0.047(6) Uiso 1 1 d
C5B C 0.1137(2) 0.3169(2) 0.43829(15) 0.0365(4) Uani 1 1 d
H5B H 0.078(3) 0.354(2) 0.5133(19) 0.051(6) Uiso 1 1 d
C6B C 0.1867(2) 0.39556(18) 0.33549(15) 0.0327(4) Uani 1 1 d
H6B H 0.209(3) 0.487(2) 0.3357(17) 0.045(5) Uiso 1 1 d
C7B C 0.2355(2) 0.33778(15) 0.23046(13) 0.0249(3) Uani 1 1 d
O8B O 0.30876(15) 0.39289(11) 0.11945(9) 0.0269(3) Uani 1 1 d
Li1 Li 0.7484(3) 0.1873(3) -0.0095(2) 0.0264(5) Uani 1 1 d
O1S O 0.73076(15) 0.11409(11) 0.15423(9) 0.0288(3) Uani 1 1 d
C2S C 0.6752(3) -0.01393(18) 0.20626(16) 0.0350(4) Uani 1 1 d
H21S H 0.762(3) -0.089(2) 0.1501(16) 0.043(5) Uiso 1 1 d
H22S H 0.552(3) -0.005(2) 0.2000(18) 0.054(6) Uiso 1 1 d
C3S C 0.6901(4) -0.0348(2) 0.32824(18) 0.0553(6) Uani 1 1 d
H31S H 0.846(4) -0.084(3) 0.329(2) 0.081(8) Uiso 1 1 d
H32S H 0.613(3) -0.095(3) 0.385(2) 0.063(7) Uiso 1 1 d
C4S C 0.6316(4) 0.1164(3) 0.36137(18) 0.0540(6) Uani 1 1 d
H41S H 0.494(4) 0.141(3) 0.389(2) 0.080(8) Uiso 1 1 d
H42S H 0.675(4) 0.123(3) 0.427(2) 0.076(8) Uiso 1 1 d
C5S C 0.6998(3) 0.20100(19) 0.24726(16) 0.0354(4) Uani 1 1 d
H51S H 0.615(3) 0.290(2) 0.2296(18) 0.048(6) Uiso 1 1 d
H52S H 0.820(3) 0.223(2) 0.2363(17) 0.047(5) Uiso 1 1 d
O1W O 0.86758(17) 0.33119(12) -0.04620(12) 0.0351(3) Uani 1 1 d
H1W1 H 0.959(4) 0.339(3) -0.028(2) 0.074(8) Uiso 1 1 d
H1W2 H 0.817(3) 0.412(3) -0.0792(19) 0.054(6) Uiso 1 1 d
O2W O 0.88329(17) 0.02285(12) -0.09109(10) 0.0311(3) Uani 1 1 d
H2W1 H 0.824(4) -0.038(3) -0.092(2) 0.068(7) Uiso 1 1 d
H2W2 H 1.002(4) -0.023(3) -0.1083(19) 0.060(7) Uiso 1 1 d

loop_
_atom_site_aniso_label
_atom_site_aniso_U_11
_atom_site_aniso_U_22
_atom_site_aniso_U_33
_atom_site_aniso_U_23
_atom_site_aniso_U_13
_atom_site_aniso_U_12
B1 0.0216(8) 0.0218(7) 0.0302(9) -0.0049(6) -0.0067(7) -0.0040(6)
O1A 0.0203(5) 0.0273(5) 0.0271(6) -0.0033(4) -0.0072(4) -0.0026(4)
C2A 0.0237(8) 0.0210(7) 0.0295(8) -0.0019(6) -0.0093(6) -0.0067(6)
C3A 0.0258(8) 0.0300(8) 0.0333(8) -0.0045(6) -0.0053(6) -0.0071(7)
C4A 0.0363(10) 0.0412(9) 0.0302(8) -0.0030(7) -0.0054(7) -0.0147(8)
C5A 0.0427(10) 0.0459(10) 0.0316(9) 0.0049(7) -0.0161(8) -0.0169(8)
C6A 0.0298(9) 0.0392(9) 0.0380(9) 0.0035(7) -0.0159(7) -0.0102(7)
C7A 0.0248(8) 0.0257(7) 0.0291(8) -0.0010(6) -0.0070(6) -0.0088(6)
O8A 0.0198(5) 0.0335(6) 0.0300(6) -0.0028(4) -0.0070(4) -0.0045(4)
O1B 0.0315(6) 0.0245(5) 0.0268(5) -0.0054(4) -0.0060(4) -0.0100(4)
C2B 0.0205(7) 0.0247(7) 0.0299(8) -0.0072(6) -0.0076(6) -0.0022(6)
C3B 0.0303(9) 0.0290(8) 0.0355(9) -0.0022(7) -0.0078(7) -0.0090(7)
C4B 0.0327(9) 0.0406(9) 0.0299(8) -0.0022(7) -0.0045(7) -0.0081(7)
C5B 0.0317(9) 0.0411(9) 0.0321(9) -0.0149(7) -0.0071(7) 0.0004(7)
C6B 0.0300(9) 0.0276(8) 0.0387(9) -0.0120(7) -0.0096(7) -0.0008(7)
C7B 0.0200(7) 0.0219(7) 0.0307(8) -0.0040(6) -0.0075(6) -0.0016(6)
O8B 0.0282(6) 0.0203(5) 0.0316(6) -0.0043(4) -0.0077(5) -0.0056(4)
Li1 0.0230(13) 0.0225(12) 0.0322(13) -0.0038(10) -0.0079(10) -0.0035(10)
O1S 0.0313(6) 0.0246(5) 0.0292(6) -0.0033(4) -0.0075(5) -0.0067(5)
C2S 0.0308(9) 0.0290(8) 0.0420(10) 0.0034(7) -0.0082(7) -0.0101(7)
C3S 0.0650(15) 0.0527(12) 0.0407(11) 0.0092(9) -0.0131(10) -0.0162(11)
C4S 0.0520(13) 0.0660(14) 0.0326(10) -0.0111(9) -0.0063(9) -0.0030(11)
C5S 0.0288(9) 0.0381(9) 0.0394(9) -0.0160(7) -0.0095(7) -0.0025(7)
O1W 0.0284(6) 0.0231(6) 0.0565(8) 0.0008(5) -0.0182(6) -0.0073(5)
O2W 0.0226(6) 0.0255(6) 0.0456(7) -0.0144(5) -0.0081(5) -0.0027(5)

loop_
_atom_type_symbol
_atom_type_description
_atom_type_scat_dispersion_real
_atom_type_scat_dispersion_imag
_atom_type_scat_source
C C 0.0033 0.0016 'International Tables Vol C Tables 4.2.6.8 and 6.1.1.4'
H H 0.0000 0.0000 'International Tables Vol C Tables 4.2.6.8 and 6.1.1.4'
Li Li -0.0003 0.0001 'International Tables Vol C Tables 4.2.6.8 and 6.1.1.4'
B B 0.0013 0.0007 'International Tables Vol C Tables 4.2.6.8 and 6.1.1.4'
O O 0.0106 0.0060 'International Tables Vol C Tables 4.2.6.8 and 6.1.1.4'

loop_
_geom_angle_atom_site_label_1
_geom_angle_atom_site_label_2
_geom_angle_atom_site_label_3
_geom_angle
O1A B1 O1B 112.39(12)
O1A B1 O8B 112.28(12)
O1B B1 O8B 104.48(12)
O1A B1 O8A 104.47(12)
O1B B1 O8A 111.45(12)
O8B B1 O8A 111.96(12)
C2A O1A B1 107.28(11)
C2A O1A Li1 122.79(12)
B1 O1A Li1 128.96(12)
O1A C2A C3A 127.80(13)
O1A C2A C7A 110.17(13)
C3A C2A C7A 122.04(13)
C2A C3A C4A 116.88(15)
C5A C4A C3A 121.07(17)
C4A C5A C6A 121.35(15)
C7A C6A C5A 117.51(16)
O8A C7A C6A 128.17(15)
O8A C7A C2A 110.67(13)
C6A C7A C2A 121.16(15)
C7A O8A B1 107.36(12)
C2B O1B B1 107.34(11)
O1B C2B C3B 128.05(14)
O1B C2B C7B 110.00(13)
C3B C2B C7B 121.95(14)
C2B C3B C4B 117.22(15)
C5B C4B C3B 121.19(16)
C4B C5B C6B 121.44(16)
C7B C6B C5B 117.22(16)
O8B C7B C6B 128.43(14)
O8B C7B C2B 110.60(13)
C6B C7B C2B 120.97(15)
C7B O8B B1 107.26(11)
O1W Li1 O2W 114.82(14)
O1W Li1 O1A 111.65(13)
O2W Li1 O1A 105.92(13)
O1W Li1 O1S 107.74(13)
O2W Li1 O1S 102.33(12)
O1A Li1 O1S 114.20(13)
C2S O1S C5S 109.43(12)
C2S O1S Li1 122.57(12)
C5S O1S Li1 123.98(12)
O1S C2S C3S 104.79(15)
C2S C3S C4S 102.56(16)
C5S C4S C3S 104.34(16)
O1S C5S C4S 105.63(15)

loop_
_geom_bond_atom_site_label_1
_geom_bond_atom_site_label_2
_geom_bond_distance
B1 O1A 1.467(2)
B1 O1B 1.4674(19)
B1 O8B 1.468(2)
B1 O8A 1.4685(19)
O1A C2A 1.3605(17)
O1A Li1 1.923(3)
C2A C3A 1.363(2)
C2A C7A 1.374(2)
C3A C4A 1.388(2)
C4A C5A 1.371(3)
C5A C6A 1.376(2)
C6A C7A 1.365(2)
C7A O8A 1.3508(18)
O1B C2B 1.3556(18)
C2B C3B 1.357(2)
C2B C7B 1.382(2)
C3B C4B 1.382(2)
C4B C5B 1.366(3)
C5B C6B 1.383(3)
C6B C7B 1.366(2)
C7B O8B 1.3492(18)
Li1 O1W 1.863(3)
Li1 O2W 1.888(3)
Li1 O1S 1.932(3)
O1S C2S 1.4395(19)
O1S C5S 1.444(2)
C2S C3S 1.474(3)
C3S C4S 1.511(3)
C4S C5S 1.494(3)
